data_4301081
loop_
_publ_author_name
'Joachim Ballmann'
'Michael G. G. Fuchs'
'Sebastian Dechert'
'Michael John'
'Franc Meyer'

_publ_contact_author_address
; Institut f\"ur Anorganische Chemie
  Georg August Universit\"at G\"ottingen
  Tammannstra\&se 4
  D-37077 G\"ottingen
  Germany
;
_publ_contact_author_email franc.meyer@chemie.uni-goettingen.de
_publ_contact_author_fax 49(551)393063
_publ_contact_author_name 'Prof. Dr. Franc Meyer'
_publ_contact_author_phone 49(551)393012
_publ_section_title
;
Synthesis and Coordination Properties of Chelating Dithiophenolate Ligands
;
_journal_name_full 'Inorganic Chemistry'
_journal_page_first 90
_journal_page_last 99
_journal_paper_doi 10.1021/ic801285u
_journal_volume 48
_journal_year 2009
_chemical_formula_moiety 'C46 H64 N2 S2 Zn, C6 H14'
_chemical_formula_sum 'C52 H78 N2 S2 Zn'
_chemical_formula_weight 860.65
_chemical_name_systematic
;
 ?
;
_space_group_IT_number 19
_symmetry_cell_setting orthorhombic
_symmetry_space_group_name_Hall 'P 2ac 2ab'
_symmetry_space_group_name_H-M 'P 21 21 21'
_atom_sites_solution_hydrogens geom
_atom_sites_solution_primary direct
_atom_sites_solution_secondary difmap
_audit_creation_method SHELXL-97
_cell_angle_alpha 90.00
_cell_angle_beta 90.00
_cell_angle_gamma 90.00
_cell_formula_units_Z 4
_cell_length_a 13.5908(3)
_cell_length_b 14.5658(5)
_cell_length_c 25.4526(6)
_cell_measurement_reflns_used 27050
_cell_measurement_temperature 133(2)
_cell_measurement_theta_max 26.74
_cell_measurement_theta_min 1.61
_cell_volume 5038.6(2)
_computing_cell_refinement 'X-AREA (Stoe & Cie, 2002)'
_computing_data_collection 'X-AREA (Stoe & Cie, 2002)'
_computing_data_reduction 'X-AREA (Stoe & Cie, 2002)'
_computing_molecular_graphics 'DIAMOND (Brandenburg, 2001)'
_computing_publication_material 'SHELXL-97 (Sheldrick, 1997)'
_computing_structure_refinement 'SHELXL-97 (Sheldrick, 1997)'
_computing_structure_solution 'SHELXS-97 (Sheldrick, 1990)'
_diffrn_ambient_temperature 133(2)
_diffrn_measured_fraction_theta_full 0.997
_diffrn_measured_fraction_theta_max 0.997
_diffrn_measurement_device_type 'Stoe IPDS II'
_diffrn_measurement_method \w
_diffrn_radiation_monochromator graphite
_diffrn_radiation_source 'fine-focus sealed tube'
_diffrn_radiation_type MoK\a
_diffrn_radiation_wavelength 0.71073
_diffrn_reflns_av_R_equivalents 0.0523
_diffrn_reflns_av_sigmaI/netI 0.0619
_diffrn_reflns_limit_h_max 17
_diffrn_reflns_limit_h_min -14
_diffrn_reflns_limit_k_max 18
_diffrn_reflns_limit_k_min -18
_diffrn_reflns_limit_l_max 32
_diffrn_reflns_limit_l_min -30
_diffrn_reflns_number 27050
_diffrn_reflns_theta_full 26.74
_diffrn_reflns_theta_max 26.74
_diffrn_reflns_theta_min 1.61
_exptl_absorpt_coefficient_mu 0.604
_exptl_absorpt_correction_T_max 0.9427
_exptl_absorpt_correction_T_min 0.7820
_exptl_absorpt_correction_type numerical
_exptl_absorpt_process_details 'X-RED (Stoe & Cie, 2002)'
_exptl_crystal_colour 'pale yellow'
_exptl_crystal_density_diffrn 1.135
_exptl_crystal_density_method 'not measured'
_exptl_crystal_description block
_exptl_crystal_F_000 1864
_exptl_crystal_size_max 0.32
_exptl_crystal_size_mid 0.14
_exptl_crystal_size_min 0.07
_refine_diff_density_max 0.694
_refine_diff_density_min -0.431
_refine_diff_density_rms 0.067
_refine_ls_abs_structure_details 'Flack H D (1983), Acta Cryst. A39, 876-881'
_refine_ls_abs_structure_Flack 0.003(11)
_refine_ls_extinction_method none
_refine_ls_goodness_of_fit_ref 1.024
_refine_ls_hydrogen_treatment constr
_refine_ls_matrix_type full
_refine_ls_number_parameters 516
_refine_ls_number_reflns 10670
_refine_ls_number_restraints 19
_refine_ls_restrained_S_all 1.027
_refine_ls_R_factor_all 0.0617
_refine_ls_R_factor_gt 0.0483
_refine_ls_shift/su_max 0.001
_refine_ls_shift/su_mean 0.000
_refine_ls_structure_factor_coef Fsqd
_refine_ls_weighting_details 'calc w=1/[\s^2^(Fo^2^)+(0.0588P)^2^+0.0000P] where P=(Fo^2^+2Fc^2^)/3'
_refine_ls_weighting_scheme calc
_refine_ls_wR_factor_gt 0.1051
_refine_ls_wR_factor_ref 0.1098
_reflns_number_gt 8878
_reflns_number_total 10670
_reflns_threshold_expression >2sigma(I)
_cod_data_source_file ic801285u_si_003_4.cif
_cod_data_source_block 5b-ab38
_cod_database_code 4301081

loop_
_symmetry_equiv_pos_as_xyz
'x, y, z'
'-x+1/2, -y, z+1/2'
'-x, y+1/2, -z+1/2'
'x+1/2, -y+1/2, -z'

loop_
_atom_site_label
_atom_site_type_symbol
_atom_site_fract_x
_atom_site_fract_y
_atom_site_fract_z
_atom_site_U_iso_or_equiv
_atom_site_adp_type
_atom_site_occupancy
_atom_site_symmetry_multiplicity
_atom_site_calc_flag
_atom_site_refinement_flags
_atom_site_disorder_assembly
_atom_site_disorder_group
Zn1 Zn 0.39509(3) 0.32523(3) 0.620285(15) 0.02512(9) Uani 1 1 d . . .
S1 S 0.43206(6) 0.47530(6) 0.63094(3) 0.02957(19) Uani 1 1 d . . .
S2 S 0.51169(6) 0.23444(6) 0.58362(3) 0.02500(17) Uani 1 1 d . . .
N1 N 0.24961(19) 0.28297(18) 0.60626(11) 0.0241(6) Uani 1 1 d . . .
N2 N 0.3512(2) 0.28558(19) 0.69566(11) 0.0254(6) Uani 1 1 d . . .
C1 C 0.5344(2) 0.4841(2) 0.58779(13) 0.0235(6) Uani 1 1 d . . .
C2 C 0.5410(2) 0.5519(2) 0.54748(13) 0.0246(7) Uani 1 1 d . . .
C3 C 0.6246(3) 0.5503(2) 0.51526(13) 0.0265(7) Uani 1 1 d . . .
H3 H 0.6286 0.5937 0.4885 0.080 Uiso 1 1 calc R . .
C4 C 0.7020(2) 0.4884(2) 0.52036(13) 0.0222(6) Uani 1 1 d . . .
C5 C 0.6943(2) 0.4247(2) 0.56079(13) 0.0228(6) Uani 1 1 d . . .
H5 H 0.7448 0.3824 0.5655 0.080 Uiso 1 1 calc R . .
C6 C 0.6132(2) 0.42208(19) 0.59461(12) 0.0210(6) Uani 1 1 d . . .
C7 C 0.6228(2) 0.3560(2) 0.63950(12) 0.0205(6) Uani 1 1 d . . .
C8 C 0.6740(2) 0.3879(2) 0.68355(13) 0.0242(7) Uani 1 1 d . . .
H8 H 0.6919 0.4495 0.6853 0.080 Uiso 1 1 calc R . .
C9 C 0.6988(2) 0.3299(2) 0.72460(12) 0.0234(6) Uani 1 1 d . . .
C10 C 0.6733(2) 0.2376(2) 0.71906(13) 0.0237(6) Uani 1 1 d . . .
H10 H 0.6926 0.1973 0.7455 0.080 Uiso 1 1 calc R . .
C11 C 0.6207(2) 0.2013(2) 0.67667(14) 0.0254(7) Uani 1 1 d . . .
C12 C 0.5923(2) 0.2642(2) 0.63683(12) 0.0217(6) Uani 1 1 d . . .
C13 C 0.4629(3) 0.6261(2) 0.53707(15) 0.0331(8) Uani 1 1 d . . .
C14 C 0.4436(3) 0.6844(3) 0.58684(16) 0.0429(9) Uani 1 1 d . . .
H14A H 0.3931 0.7287 0.5796 0.080 Uiso 1 1 calc R . .
H14B H 0.5029 0.7156 0.5968 0.080 Uiso 1 1 calc R . .
H14C H 0.4227 0.6451 0.6150 0.080 Uiso 1 1 calc R . .
C15 C 0.3659(3) 0.5810(3) 0.51920(18) 0.0464(11) Uani 1 1 d . . .
H15A H 0.3762 0.5497 0.4865 0.080 Uiso 1 1 calc R . .
H15B H 0.3165 0.6275 0.5147 0.080 Uiso 1 1 calc R . .
H15C H 0.3445 0.5378 0.5453 0.080 Uiso 1 1 calc R . .
C16 C 0.4938(4) 0.6939(3) 0.49416(18) 0.0484(11) Uani 1 1 d . . .
H16A H 0.5041 0.6614 0.4618 0.080 Uiso 1 1 calc R . .
H16B H 0.5536 0.7240 0.5044 0.080 Uiso 1 1 calc R . .
H16C H 0.4429 0.7389 0.4894 0.080 Uiso 1 1 calc R . .
C17 C 0.7899(2) 0.4935(2) 0.48279(14) 0.0259(7) Uani 1 1 d . . .
C18 C 0.7545(3) 0.4785(3) 0.42608(15) 0.0362(8) Uani 1 1 d . . .
H18A H 0.8096 0.4822 0.4026 0.080 Uiso 1 1 calc R . .
H18B H 0.7073 0.5249 0.4171 0.080 Uiso 1 1 calc R . .
H18C H 0.7246 0.4190 0.4232 0.080 Uiso 1 1 calc R . .
C19 C 0.8376(3) 0.5886(2) 0.48656(16) 0.0359(8) Uani 1 1 d . . .
H19A H 0.8579 0.5998 0.5221 0.080 Uiso 1 1 calc R . .
H19B H 0.7909 0.6346 0.4761 0.080 Uiso 1 1 calc R . .
H19C H 0.8939 0.5911 0.4638 0.080 Uiso 1 1 calc R . .
C20 C 0.8674(3) 0.4218(3) 0.49518(16) 0.0353(8) Uani 1 1 d . . .
H20A H 0.8928 0.4321 0.5299 0.080 Uiso 1 1 calc R . .
H20B H 0.9200 0.4262 0.4701 0.080 Uiso 1 1 calc R . .
H20C H 0.8385 0.3617 0.4934 0.080 Uiso 1 1 calc R . .
C21 C 0.7538(3) 0.3617(2) 0.77418(14) 0.0306(7) Uani 1 1 d . . .
C22 C 0.7681(3) 0.4664(3) 0.77507(16) 0.0369(8) Uani 1 1 d . . .
H22A H 0.7051 0.4961 0.7735 0.080 Uiso 1 1 calc R . .
H22B H 0.8070 0.4847 0.7454 0.080 Uiso 1 1 calc R . .
H22C H 0.8011 0.4838 0.8069 0.080 Uiso 1 1 calc R . .
C23 C 0.8554(3) 0.3164(4) 0.7758(2) 0.0554(12) Uani 1 1 d . . .
H23A H 0.8876 0.3319 0.8082 0.080 Uiso 1 1 calc R . .
H23B H 0.8942 0.3380 0.7468 0.080 Uiso 1 1 calc R . .
H23C H 0.8482 0.2510 0.7735 0.080 Uiso 1 1 calc R . .
C24 C 0.6958(3) 0.3334(3) 0.82268(15) 0.0445(9) Uani 1 1 d . . .
H24A H 0.6316 0.3610 0.8215 0.080 Uiso 1 1 calc R . .
H24B H 0.7298 0.3537 0.8536 0.080 Uiso 1 1 calc R . .
H24C H 0.6893 0.2678 0.8235 0.080 Uiso 1 1 calc R . .
C25 C 0.5987(3) 0.0973(2) 0.67509(15) 0.0338(8) Uani 1 1 d . . .
C26 C 0.6511(4) 0.0459(3) 0.7198(2) 0.0550(13) Uani 1 1 d . . .
H26A H 0.6397 -0.0188 0.7162 0.080 Uiso 1 1 calc R . .
H26B H 0.6259 0.0665 0.7530 0.080 Uiso 1 1 calc R . .
H26C H 0.7205 0.0579 0.7181 0.080 Uiso 1 1 calc R . .
C27 C 0.6340(3) 0.0547(2) 0.62400(19) 0.0409(9) Uani 1 1 d . . .
H27A H 0.7041 0.0613 0.6213 0.080 Uiso 1 1 calc R . .
H27B H 0.6031 0.0852 0.5949 0.080 Uiso 1 1 calc R . .
H27C H 0.6172 -0.0093 0.6235 0.080 Uiso 1 1 calc R . .
C28 C 0.4877(3) 0.0800(3) 0.68267(19) 0.0460(10) Uani 1 1 d . . .
H28A H 0.4518 0.1081 0.6544 0.080 Uiso 1 1 calc R . .
H28B H 0.4668 0.1060 0.7155 0.080 Uiso 1 1 calc R . .
H28C H 0.4752 0.0151 0.6828 0.080 Uiso 1 1 calc R . .
C29 C 0.2036(2) 0.2789(2) 0.56043(13) 0.0244(6) Uani 1 1 d . . .
H29 H 0.2354 0.3026 0.5311 0.080 Uiso 1 1 calc R . .
C30 C 0.1100(3) 0.2409(2) 0.55373(13) 0.0274(6) Uani 1 1 d . . .
H30 H 0.0806 0.2395 0.5208 0.080 Uiso 1 1 calc R . .
C31 C 0.0619(2) 0.2052(2) 0.59734(14) 0.0256(7) Uani 1 1 d . . .
C32 C 0.1110(3) 0.2101(2) 0.64515(13) 0.0273(6) Uani 1 1 d . . .
H32 H 0.0809 0.1866 0.6751 0.080 Uiso 1 1 calc R . .
C33 C 0.2032(2) 0.2488(2) 0.64919(13) 0.0230(6) Uani 1 1 d . . .
C34 C 0.2571(2) 0.2568(2) 0.69963(13) 0.0240(6) Uani 1 1 d . . .
C35 C 0.2150(2) 0.2402(2) 0.74806(13) 0.0271(7) Uani 1 1 d . . .
H35 H 0.1498 0.2211 0.7498 0.080 Uiso 1 1 calc R . .
C36 C 0.2683(2) 0.2514(2) 0.79452(13) 0.0252(6) Uani 1 1 d . A .
C37 C 0.3660(2) 0.2781(2) 0.78875(14) 0.0293(7) Uani 1 1 d . . .
H37 H 0.4058 0.2845 0.8183 0.080 Uiso 1 1 calc R . .
C38 C 0.4045(3) 0.2953(2) 0.73930(13) 0.0276(7) Uani 1 1 d . . .
H38 H 0.4696 0.3142 0.7364 0.080 Uiso 1 1 calc R . .
C39 C -0.0402(2) 0.1612(2) 0.59445(14) 0.0290(7) Uani 1 1 d . . .
C40 C -0.1095(3) 0.2167(3) 0.62936(18) 0.0497(10) Uani 1 1 d . . .
H40A H -0.1086 0.2799 0.6186 0.080 Uiso 1 1 calc R . .
H40B H -0.0884 0.2122 0.6653 0.080 Uiso 1 1 calc R . .
H40C H -0.1751 0.1929 0.6262 0.080 Uiso 1 1 calc R . .
C41 C -0.0331(3) 0.0613(3) 0.61388(19) 0.0465(10) Uani 1 1 d . . .
H41A H -0.0974 0.0340 0.6138 0.080 Uiso 1 1 calc R . .
H41B H -0.0069 0.0605 0.6489 0.080 Uiso 1 1 calc R . .
H41C H 0.0095 0.0271 0.5910 0.080 Uiso 1 1 calc R . .
C42 C -0.0805(3) 0.1593(3) 0.53895(15) 0.0374(9) Uani 1 1 d . . .
H42A H -0.0864 0.2210 0.5260 0.080 Uiso 1 1 calc R . .
H42B H -0.1440 0.1306 0.5389 0.080 Uiso 1 1 calc R . .
H42C H -0.0365 0.1253 0.5167 0.080 Uiso 1 1 calc R . .
C43 C 0.2205(3) 0.2335(2) 0.84777(13) 0.0290(7) Uani 1 1 d . . .
C44A C 0.2478(7) 0.1340(5) 0.8614(3) 0.044(2) Uiso 0.582(13) 1 d P A 1
H44A H 0.2198 0.1181 0.8948 0.080 Uiso 0.582(13) 1 calc PR A 1
H44B H 0.3181 0.1282 0.8631 0.080 Uiso 0.582(13) 1 calc PR A 1
H44C H 0.2225 0.0936 0.8349 0.080 Uiso 0.582(13) 1 calc PR A 1
C45A C 0.2613(6) 0.2999(6) 0.8890(3) 0.044(2) Uiso 0.582(13) 1 d P A 1
H45A H 0.2308 0.2879 0.9223 0.080 Uiso 0.582(13) 1 calc PR A 1
H45B H 0.2475 0.3619 0.8785 0.080 Uiso 0.582(13) 1 calc PR A 1
H45C H 0.3311 0.2917 0.8920 0.080 Uiso 0.582(13) 1 calc PR A 1
C46A C 0.1085(5) 0.2450(5) 0.8464(3) 0.0375(18) Uiso 0.582(13) 1 d P A 1
H46A H 0.0819 0.2328 0.8807 0.080 Uiso 0.582(13) 1 calc PR A 1
H46B H 0.0809 0.2027 0.8215 0.080 Uiso 0.582(13) 1 calc PR A 1
H46C H 0.0925 0.3067 0.8362 0.080 Uiso 0.582(13) 1 calc PR A 1
C44B C 0.1903(12) 0.1294(8) 0.8538(5) 0.060(4) Uiso 0.418(13) 1 d P A 2
H44D H 0.1604 0.1201 0.8876 0.080 Uiso 0.418(13) 1 calc PR A 2
H44E H 0.2479 0.0915 0.8509 0.080 Uiso 0.418(13) 1 calc PR A 2
H44F H 0.1444 0.1132 0.8267 0.080 Uiso 0.418(13) 1 calc PR A 2
C45B C 0.2833(8) 0.2605(8) 0.8955(4) 0.039(3) Uiso 0.418(13) 1 d P A 2
H45D H 0.2480 0.2467 0.9272 0.080 Uiso 0.418(13) 1 calc PR A 2
H45E H 0.2974 0.3250 0.8942 0.080 Uiso 0.418(13) 1 calc PR A 2
H45F H 0.3439 0.2265 0.8950 0.080 Uiso 0.418(13) 1 calc PR A 2
C46B C 0.1243(11) 0.2926(12) 0.8506(6) 0.072(4) Uiso 0.418(13) 1 d P A 2
H46D H 0.0924 0.2825 0.8838 0.080 Uiso 0.418(13) 1 calc PR A 2
H46E H 0.0808 0.2752 0.8226 0.080 Uiso 0.418(13) 1 calc PR A 2
H46F H 0.1408 0.3565 0.8472 0.080 Uiso 0.418(13) 1 calc PR A 2
C51A C 0.1149(12) 0.5359(10) 0.5039(4) 0.126(4) Uiso 0.722(6) 1 d PD B 3
H51A H 0.1054 0.5815 0.4772 0.080 Uiso 0.722(6) 1 calc PR B 3
H51B H 0.0680 0.4873 0.4992 0.080 Uiso 0.722(6) 1 calc PR B 3
H51C H 0.1803 0.5115 0.5014 0.080 Uiso 0.722(6) 1 calc PR B 3
C52A C 0.1004(10) 0.5794(6) 0.5579(4) 0.097(3) Uiso 0.722(6) 1 d PD B 3
H52A H 0.1496 0.6266 0.5637 0.080 Uiso 0.722(6) 1 calc PR B 3
H52B H 0.0358 0.6075 0.5601 0.080 Uiso 0.722(6) 1 calc PR B 3
C53A C 0.1103(11) 0.5045(7) 0.5990(4) 0.112(3) Uiso 0.722(6) 1 d PD B 3
H53A H 0.0613 0.4573 0.5928 0.080 Uiso 0.722(6) 1 calc PR B 3
H53B H 0.1748 0.4764 0.5965 0.080 Uiso 0.722(6) 1 calc PR B 3
C54A C 0.0963(10) 0.5448(7) 0.6533(4) 0.103(3) Uiso 0.722(6) 1 d PD B 3
H54A H 0.1448 0.5926 0.6590 0.080 Uiso 0.722(6) 1 calc PR B 3
H54B H 0.0316 0.5726 0.6555 0.080 Uiso 0.722(6) 1 calc PR B 3
C55A C 0.1063(11) 0.4730(8) 0.6958(4) 0.113(3) Uiso 0.722(6) 1 d PD B 3
H55A H 0.0687 0.4189 0.6863 0.080 Uiso 0.722(6) 1 calc PR B 3
H55B H 0.1748 0.4553 0.6992 0.080 Uiso 0.722(6) 1 calc PR B 3
C56A C 0.0699(9) 0.5094(8) 0.7472(4) 0.107(3) Uiso 0.722(6) 1 d PD B 3
H56A H 0.0697 0.4610 0.7728 0.080 Uiso 0.722(6) 1 calc PR B 3
H56B H 0.0042 0.5326 0.7429 0.080 Uiso 0.722(6) 1 calc PR B 3
H56C H 0.1123 0.5581 0.7589 0.080 Uiso 0.722(6) 1 calc PR B 3
C51B C 0.138(3) 0.600(2) 0.5047(11) 0.126(4) Uiso 0.278(6) 1 d PD B 4
H51D H 0.1348 0.5796 0.4689 0.080 Uiso 0.278(6) 1 calc PR B 4
H51E H 0.2022 0.6237 0.5121 0.080 Uiso 0.278(6) 1 calc PR B 4
H51F H 0.0899 0.6481 0.5099 0.080 Uiso 0.278(6) 1 calc PR B 4
C52B C 0.115(2) 0.5208(15) 0.5412(8) 0.097(3) Uiso 0.278(6) 1 d PD B 4
H52C H 0.1637 0.4725 0.5367 0.080 Uiso 0.278(6) 1 calc PR B 4
H52D H 0.0507 0.4957 0.5336 0.080 Uiso 0.278(6) 1 calc PR B 4
C53B C 0.118(3) 0.5571(19) 0.5972(8) 0.112(3) Uiso 0.278(6) 1 d PD B 4
H53C H 0.0866 0.6165 0.5999 0.080 Uiso 0.278(6) 1 calc PR B 4
H53D H 0.1855 0.5621 0.6098 0.080 Uiso 0.278(6) 1 calc PR B 4
C54B C 0.0610(19) 0.4831(18) 0.6273(9) 0.103(3) Uiso 0.278(6) 1 d PD B 4
H54C H -0.0072 0.4994 0.6334 0.080 Uiso 0.278(6) 1 calc PR B 4
H54D H 0.0658 0.4227 0.6114 0.080 Uiso 0.278(6) 1 calc PR B 4
C55B C 0.125(2) 0.494(2) 0.6760(10) 0.113(3) Uiso 0.278(6) 1 d PD B 4
H55C H 0.1886 0.4649 0.6705 0.080 Uiso 0.278(6) 1 calc PR B 4
H55D H 0.1357 0.5583 0.6837 0.080 Uiso 0.278(6) 1 calc PR B 4
C56B C 0.071(2) 0.448(2) 0.7206(11) 0.107(3) Uiso 0.278(6) 1 d PD B 4
H56D H 0.1091 0.4537 0.7523 0.080 Uiso 0.278(6) 1 calc PR B 4
H56E H 0.0616 0.3843 0.7126 0.080 Uiso 0.278(6) 1 calc PR B 4
H56F H 0.0084 0.4771 0.7254 0.080 Uiso 0.278(6) 1 calc PR B 4

loop_
_atom_site_aniso_label
_atom_site_aniso_U_11
_atom_site_aniso_U_22
_atom_site_aniso_U_33
_atom_site_aniso_U_23
_atom_site_aniso_U_13
_atom_site_aniso_U_12
Zn1 0.01751(15) 0.03525(18) 0.02259(18) 0.00098(16) 0.00204(15) -0.00166(15)
S1 0.0261(4) 0.0325(4) 0.0302(5) -0.0010(3) 0.0072(3) 0.0027(3)
S2 0.0206(4) 0.0315(4) 0.0230(4) -0.0040(3) 0.0002(3) -0.0025(3)
N1 0.0182(12) 0.0311(13) 0.0229(15) 0.0016(10) 0.0005(10) -0.0004(10)
N2 0.0188(12) 0.0345(14) 0.0229(15) -0.0001(11) 0.0006(11) -0.0015(11)
C1 0.0215(15) 0.0268(15) 0.0221(16) -0.0003(12) -0.0015(12) -0.0008(12)
C2 0.0274(16) 0.0247(15) 0.0218(17) -0.0013(12) -0.0018(13) 0.0046(12)
C3 0.037(2) 0.0205(14) 0.0223(17) 0.0030(11) 0.0008(14) 0.0003(12)
C4 0.0238(15) 0.0220(14) 0.0209(16) 0.0021(12) -0.0004(12) -0.0029(12)
C5 0.0200(15) 0.0254(15) 0.0229(17) 0.0034(12) 0.0020(12) -0.0003(12)
C6 0.0217(15) 0.0230(13) 0.0182(15) 0.0015(11) -0.0015(13) -0.0027(12)
C7 0.0164(15) 0.0247(14) 0.0204(15) 0.0019(11) 0.0007(11) 0.0004(10)
C8 0.0222(16) 0.0279(16) 0.0227(17) -0.0004(12) -0.0017(13) -0.0023(12)
C9 0.0187(14) 0.0302(15) 0.0215(15) -0.0003(13) 0.0009(11) -0.0006(13)
C10 0.0214(14) 0.0250(15) 0.0247(17) 0.0055(12) -0.0027(12) 0.0001(12)
C11 0.0214(16) 0.0270(15) 0.0279(17) 0.0041(12) 0.0023(13) -0.0002(12)
C12 0.0193(15) 0.0247(14) 0.0211(15) 0.0012(11) 0.0046(11) 0.0004(11)
C13 0.039(2) 0.0327(18) 0.0278(19) 0.0008(14) -0.0028(15) 0.0151(15)
C14 0.057(2) 0.0342(19) 0.037(2) -0.0012(17) 0.0037(18) 0.0154(18)
C15 0.040(2) 0.058(3) 0.041(2) -0.0047(19) -0.0122(18) 0.0163(19)
C16 0.059(3) 0.044(2) 0.043(2) 0.0139(17) 0.007(2) 0.0243(19)
C17 0.0293(17) 0.0243(15) 0.0240(17) 0.0001(12) 0.0051(14) -0.0059(13)
C18 0.047(2) 0.0353(18) 0.027(2) -0.0019(15) 0.0057(16) -0.0043(16)
C19 0.037(2) 0.0304(18) 0.040(2) -0.0030(15) 0.0109(17) -0.0119(15)
C20 0.0303(19) 0.0374(19) 0.038(2) 0.0036(15) 0.0115(15) 0.0051(15)
C21 0.0310(18) 0.0389(18) 0.0220(18) -0.0009(14) -0.0052(14) 0.0009(15)
C22 0.043(2) 0.0381(19) 0.030(2) -0.0024(15) -0.0082(17) -0.0128(16)
C23 0.043(2) 0.071(3) 0.053(3) -0.013(2) -0.026(2) 0.011(2)
C24 0.067(3) 0.044(2) 0.0229(18) 0.0012(17) 0.0035(18) -0.011(2)
C25 0.0348(19) 0.0241(15) 0.042(2) 0.0054(14) -0.0040(18) -0.0028(14)
C26 0.079(3) 0.0267(19) 0.060(3) 0.0100(18) -0.021(3) -0.0030(19)
C27 0.042(2) 0.0254(16) 0.055(3) -0.0054(17) -0.001(2) -0.0005(13)
C28 0.047(2) 0.034(2) 0.057(3) 0.0054(18) 0.009(2) -0.0175(18)
C29 0.0184(14) 0.0330(16) 0.0217(16) 0.0002(13) 0.0001(12) 0.0005(13)
C30 0.0228(14) 0.0342(16) 0.0251(16) -0.0007(12) -0.0017(14) 0.0008(14)
C31 0.0182(14) 0.0326(16) 0.0261(17) -0.0012(13) 0.0000(13) 0.0049(12)
C32 0.0211(14) 0.0397(16) 0.0212(16) -0.0051(12) 0.0024(14) -0.0030(14)
C33 0.0177(14) 0.0316(16) 0.0197(16) -0.0027(12) 0.0037(12) 0.0006(12)
C34 0.0215(15) 0.0301(16) 0.0204(16) -0.0020(12) 0.0018(12) 0.0011(13)
C35 0.0214(15) 0.0357(17) 0.0241(17) -0.0006(13) 0.0022(13) -0.0020(13)
C36 0.0274(16) 0.0278(16) 0.0204(16) -0.0005(12) 0.0018(13) 0.0011(13)
C37 0.0243(16) 0.0367(18) 0.0269(18) -0.0027(14) -0.0020(13) -0.0001(13)
C38 0.0210(15) 0.0386(16) 0.0230(16) -0.0024(12) -0.0017(13) -0.0027(13)
C39 0.0172(14) 0.0408(19) 0.0289(18) -0.0016(15) -0.0031(12) -0.0010(13)
C40 0.0223(16) 0.076(3) 0.051(3) -0.021(2) 0.0084(19) -0.0016(19)
C41 0.039(2) 0.053(2) 0.048(3) 0.011(2) -0.011(2) -0.0150(17)
C42 0.0297(19) 0.050(2) 0.032(2) -0.0014(16) -0.0067(14) -0.0102(15)
C43 0.0307(17) 0.0365(17) 0.0197(17) 0.0008(13) 0.0031(13) -0.0011(14)

loop_
_atom_type_symbol
_atom_type_description
_atom_type_scat_dispersion_real
_atom_type_scat_dispersion_imag
_atom_type_scat_source
C C 0.0033 0.0016 'International Tables Vol C Tables 4.2.6.8 and 6.1.1.4'
H H 0.0000 0.0000 'International Tables Vol C Tables 4.2.6.8 and 6.1.1.4'
N N 0.0061 0.0033 'International Tables Vol C Tables 4.2.6.8 and 6.1.1.4'
S S 0.1246 0.1234 'International Tables Vol C Tables 4.2.6.8 and 6.1.1.4'
Zn Zn 0.2839 1.4301 'International Tables Vol C Tables 4.2.6.8 and 6.1.1.4'

loop_
_geom_angle_atom_site_label_1
_geom_angle_atom_site_label_2
_geom_angle_atom_site_label_3
_geom_angle
_geom_angle_site_symmetry_1
_geom_angle_site_symmetry_3
_geom_angle_publ_flag
N2 Zn1 N1 78.84(10) . . ?
N2 Zn1 S1 102.75(8) . . ?
N1 Zn1 S1 120.87(8) . . ?
N2 Zn1 S2 114.61(8) . . ?
N1 Zn1 S2 114.66(8) . . ?
S1 Zn1 S2 117.31(3) . . ?
C1 S1 Zn1 99.78(11) . . ?
C12 S2 Zn1 88.56(10) . . ?
C29 N1 C33 118.2(3) . . ?
C29 N1 Zn1 127.4(2) . . ?
C33 N1 Zn1 114.1(2) . . ?
C38 N2 C34 119.0(3) . . ?
C38 N2 Zn1 125.4(2) . . ?
C34 N2 Zn1 115.2(2) . . ?
C6 C1 C2 118.9(3) . . ?
C6 C1 S1 118.1(2) . . ?
C2 C1 S1 122.9(2) . . ?
C3 C2 C1 117.4(3) . . ?
C3 C2 C13 118.1(3) . . ?
C1 C2 C13 124.5(3) . . ?
C4 C3 C2 124.7(3) . . ?
C5 C4 C3 116.4(3) . . ?
C5 C4 C17 123.6(3) . . ?
C3 C4 C17 120.0(3) . . ?
C4 C5 C6 122.2(3) . . ?
C5 C6 C1 120.3(3) . . ?
C5 C6 C7 114.7(3) . . ?
C1 C6 C7 124.8(3) . . ?
C8 C7 C12 120.2(3) . . ?
C8 C7 C6 116.1(3) . . ?
C12 C7 C6 123.3(3) . . ?
C9 C8 C7 121.5(3) . . ?
C8 C9 C10 116.8(3) . . ?
C8 C9 C21 123.6(3) . . ?
C10 C9 C21 119.6(3) . . ?
C9 C10 C11 124.7(3) . . ?
C10 C11 C12 116.5(3) . . ?
C10 C11 C25 119.3(3) . . ?
C12 C11 C25 124.1(3) . . ?
C7 C12 C11 120.0(3) . . ?
C7 C12 S2 116.6(2) . . ?
C11 C12 S2 123.3(2) . . ?
C16 C13 C2 112.8(3) . . ?
C16 C13 C15 107.4(3) . . ?
C2 C13 C15 110.0(3) . . ?
C16 C13 C14 106.0(3) . . ?
C2 C13 C14 111.2(3) . . ?
C15 C13 C14 109.3(3) . . ?
C20 C17 C4 112.3(3) . . ?
C20 C17 C19 108.4(3) . . ?
C4 C17 C19 109.5(3) . . ?
C20 C17 C18 108.4(3) . . ?
C4 C17 C18 109.6(3) . . ?
C19 C17 C18 108.6(3) . . ?
C24 C21 C23 109.2(4) . . ?
C24 C21 C22 108.8(3) . . ?
C23 C21 C22 108.2(3) . . ?
C24 C21 C9 109.4(3) . . ?
C23 C21 C9 109.3(3) . . ?
C22 C21 C9 111.8(3) . . ?
C27 C25 C26 106.8(3) . . ?
C27 C25 C28 110.5(3) . . ?
C26 C25 C28 106.4(4) . . ?
C27 C25 C11 111.2(3) . . ?
C26 C25 C11 111.6(3) . . ?
C28 C25 C11 110.3(3) . . ?
N1 C29 C30 123.7(3) . . ?
C31 C30 C29 118.6(3) . . ?
C30 C31 C32 117.0(3) . . ?
C30 C31 C39 123.0(3) . . ?
C32 C31 C39 119.9(3) . . ?
C33 C32 C31 121.5(3) . . ?
N1 C33 C32 120.9(3) . . ?
N1 C33 C34 116.0(3) . . ?
C32 C33 C34 123.1(3) . . ?
N2 C34 C35 121.0(3) . . ?
N2 C34 C33 115.3(3) . . ?
C35 C34 C33 123.6(3) . . ?
C34 C35 C36 121.3(3) . . ?
C37 C36 C35 116.0(3) . . ?
C37 C36 C43 123.2(3) . . ?
C35 C36 C43 120.7(3) . . ?
C38 C37 C36 120.4(3) . . ?
N2 C38 C37 122.2(3) . . ?
C42 C39 C40 109.2(3) . . ?
C42 C39 C31 112.3(3) . . ?
C40 C39 C31 108.1(3) . . ?
C42 C39 C41 107.8(3) . . ?
C40 C39 C41 110.6(3) . . ?
C31 C39 C41 108.9(3) . . ?
C36 C43 C45A 110.3(4) . . ?
C36 C43 C46A 112.6(4) . . ?
C45A C43 C46A 107.8(5) . . ?
C36 C43 C44A 105.1(4) . . ?
C45A C43 C44A 110.7(5) . . ?
C46A C43 C44A 110.4(5) . . ?
C36 C43 C45B 115.0(5) . . ?
C46A C43 C45B 122.8(5) . . ?
C44A C43 C45B 85.9(6) . . ?
C36 C43 C46B 107.6(6) . . ?
C44A C43 C46B 135.2(7) . . ?
C45B C43 C46B 106.6(7) . . ?
C36 C43 C44B 111.2(6) . . ?
C45A C43 C44B 129.4(6) . . ?
C46A C43 C44B 81.3(6) . . ?
C45B C43 C44B 108.2(7) . . ?
C46B C43 C44B 107.9(8) . . ?
C53A C52A C51A 108.1(8) . . ?
C54A C53A C52A 109.8(8) . . ?
C55A C54A C53A 112.0(8) . . ?
C56A C55A C54A 110.6(9) . . ?
C51B C52B C53B 107.6(17) . . ?
C52B C53B C54B 102.1(16) . . ?
C55B C54B C53B 92.5(16) . . ?
C56B C55B C54B 106.8(18) . . ?

loop_
_geom_bond_atom_site_label_1
_geom_bond_atom_site_label_2
_geom_bond_distance
_geom_bond_site_symmetry_2
_geom_bond_publ_flag
Zn1 N2 2.091(3) . ?
Zn1 N1 2.101(3) . ?
Zn1 S1 2.2592(9) . ?
Zn1 S2 2.2653(9) . ?
S1 C1 1.777(3) . ?
S2 C12 1.795(3) . ?
N1 C29 1.325(4) . ?
N1 C33 1.356(4) . ?
N2 C38 1.334(4) . ?
N2 C34 1.349(4) . ?
C1 C6 1.412(4) . ?
C1 C2 1.426(5) . ?
C2 C3 1.402(5) . ?
C2 C13 1.538(4) . ?
C3 C4 1.391(4) . ?
C4 C5 1.389(4) . ?
C4 C17 1.532(4) . ?
C5 C6 1.399(4) . ?
C6 C7 1.500(4) . ?
C7 C8 1.399(4) . ?
C7 C12 1.402(4) . ?
C8 C9 1.386(5) . ?
C9 C10 1.395(5) . ?
C9 C21 1.539(5) . ?
C10 C11 1.397(5) . ?
C11 C12 1.420(4) . ?
C11 C25 1.545(4) . ?
C13 C16 1.532(5) . ?
C13 C15 1.541(6) . ?
C13 C14 1.548(5) . ?
C17 C20 1.516(5) . ?
C17 C19 1.534(4) . ?
C17 C18 1.537(5) . ?
C21 C24 1.521(5) . ?
C21 C23 1.530(6) . ?
C21 C22 1.538(5) . ?
C25 C27 1.518(6) . ?
C25 C26 1.536(6) . ?
C25 C28 1.542(6) . ?
C29 C30 1.398(5) . ?
C30 C31 1.389(5) . ?
C31 C32 1.390(5) . ?
C31 C39 1.530(4) . ?
C32 C33 1.378(5) . ?
C33 C34 1.483(4) . ?
C34 C35 1.381(5) . ?
C35 C36 1.396(5) . ?
C36 C37 1.391(5) . ?
C36 C43 1.526(5) . ?
C37 C38 1.386(5) . ?
C39 C42 1.515(5) . ?
C39 C40 1.527(5) . ?
C39 C41 1.540(5) . ?
C43 C45A 1.531(8) . ?
C43 C46A 1.532(8) . ?
C43 C44A 1.535(8) . ?
C43 C45B 1.536(10) . ?
C43 C46B 1.568(15) . ?
C43 C44B 1.579(13) . ?
C51A C52A 1.526(8) . ?
C52A C53A 1.518(8) . ?
C53A C54A 1.513(8) . ?
C54A C55A 1.511(8) . ?
C55A C56A 1.495(8) . ?
C51B C52B 1.517(9) . ?
C52B C53B 1.520(9) . ?
C53B C54B 1.536(9) . ?
C54B C55B 1.522(9) . ?
C55B C56B 1.508(9) . ?
